data_2011467
loop_
_publ_author_name
'Shaban, Mohammed A. E.'
'Morgaan, Ali, E. A.'
'Chun, Hyungphil'
'Bernal, Ivan'

_publ_section_title 10-Ethyl-3-(4-methoxyphenyl)-1,2,4-triazolo[4',3':2,3]-1,2,4-triazino[5,6-<i>b</i>]indole
_journal_issue 10
_journal_name_full 'Acta Crystallographica Section C'
_journal_page_first e472
_journal_page_last e473
_journal_paper_doi 10.1107/S010827010001194X
_journal_volume 56
_journal_year 2000
_chemical_formula_moiety 'C19 H16 N6 O'
_chemical_formula_sum 'C19 H16 N6 O'
_chemical_formula_weight 344.38
_chemical_name_systematic
;10-Ethyl-3-(4-methoxyphenyl)-1,2,4-triazolo[4'3':2,3]1,2,4-
triazino[5,6-b]indole
;
_space_group_IT_number 2
_symmetry_cell_setting triclinic
_symmetry_space_group_name_Hall '-P 1'
_symmetry_space_group_name_H-M 'P -1'
_cell_angle_alpha 114.55(4)
_cell_angle_beta 114.67(4)
_cell_angle_gamma 91.03(3)
_cell_formula_units_Z 2
_cell_length_a 9.420(3)
_cell_length_b 9.805(4)
_cell_length_c 11.228(6)
_cell_measurement_reflns_used 25
_cell_measurement_temperature 293
_cell_measurement_theta_max 16.45
_cell_measurement_theta_min 2.97
_cell_volume 833.9(8)
_computing_cell_refinement CAD-4-PC
_computing_data_collection 'CAD-4-PC Software (Enraf-Nonius, 1989)'
_computing_data_reduction 'NRCVAX DATRD2 (Le Page & Gabe, 1979)'
_computing_structure_refinement 'SHELXL93 (Sheldrick, 1993)'
_computing_structure_solution 'SHELXS86 (Sheldrick, 1990)'
_diffrn_measurement_device_type 'Enraf-Nonius CAD-4'
_diffrn_measurement_method \w--2\q
_diffrn_radiation_type MoK\a
_diffrn_radiation_wavelength .71073
_diffrn_reflns_av_R_equivalents .000
_diffrn_reflns_limit_h_max 11
_diffrn_reflns_limit_h_min -11
_diffrn_reflns_limit_k_max 11
_diffrn_reflns_limit_k_min 0
_diffrn_reflns_limit_l_max 13
_diffrn_reflns_limit_l_min -13
_diffrn_reflns_number 2935
_diffrn_reflns_theta_max 24.97
_diffrn_standards_decay_% 1.27
_diffrn_standards_interval_time 240
_diffrn_standards_number 3
_exptl_absorpt_coefficient_mu .091
_exptl_absorpt_correction_T_max .996
_exptl_absorpt_correction_T_min .777
_exptl_absorpt_correction_type '\y scan'
_exptl_absorpt_process_details '(NRCVAX ABSORP; Gabe et al., 1989)'
_exptl_crystal_colour orange
_exptl_crystal_density_diffrn 1.371
_exptl_crystal_density_method 'not measured'
_exptl_crystal_description plate
_exptl_crystal_F_000 360
_exptl_crystal_size_max .50
_exptl_crystal_size_mid .31
_exptl_crystal_size_min .07
_refine_diff_density_max .191
_refine_diff_density_min -.242
_refine_ls_extinction_method none
_refine_ls_goodness_of_fit_all .831
_refine_ls_goodness_of_fit_ref 1.223
_refine_ls_hydrogen_treatment constr
_refine_ls_matrix_type full
_refine_ls_number_parameters 235
_refine_ls_number_reflns 2935
_refine_ls_number_restraints 0
_refine_ls_restrained_S_all .831
_refine_ls_restrained_S_obs 1.223
_refine_ls_R_factor_all .208
_refine_ls_R_factor_gt .053
_refine_ls_shift/su_max .005
_refine_ls_structure_factor_coef Fsqd
_refine_ls_weighting_details 'w = 1/[\s^2^(Fo^2^)+(0.0706P)^2^] where P = (Fo^2^+2Fc^2^)/3'
_refine_ls_weighting_scheme calc
_refine_ls_wR_factor_all .145
_refine_ls_wR_factor_ref .115
_reflns_number_gt 1005
_reflns_number_total 2935
_reflns_threshold_expression I>2\s(I)
_cod_data_source_file qd0026.cif
_cod_data_source_block I
_cod_original_cell_volume 834.0(8)
_cod_database_code 2011467

loop_
_symmetry_equiv_pos_as_xyz
x,y,z
-x,-y,-z

loop_
_atom_site_aniso_label
_atom_site_aniso_U_11
_atom_site_aniso_U_22
_atom_site_aniso_U_33
_atom_site_aniso_U_12
_atom_site_aniso_U_13
_atom_site_aniso_U_23
O1 .082(2) .049(2) .094(2) .021(2) .055(2) .026(2)
N1 .041(2) .043(2) .063(2) .017(2) .027(2) .012(2)
N2 .045(2) .042(2) .050(2) .008(2) .017(2) .013(2)
N3 .039(2) .041(2) .038(2) .007(2) .013(2) .017(2)
N4 .035(2) .035(2) .038(2) .000(2) .008(2) .012(2)
N5 .048(2) .050(2) .062(2) .002(2) .016(2) .017(2)
N6 .047(2) .041(2) .056(2) .001(2) .014(2) .011(2)
C1 .044(2) .043(3) .045(3) .003(2) .022(2) .013(2)
C2 .062(3) .043(3) .059(3) .012(2) .025(2) .011(2)
C3 .066(3) .051(3) .045(3) -.005(2) .017(2) .001(2)
C4 .051(3) .064(3) .051(3) .003(2) .013(2) .014(3)
C5 .054(3) .040(3) .047(3) .006(2) .016(2) .011(2)
C6 .038(2) .038(2) .030(2) .002(2) .010(2) .009(2)
C7 .034(2) .041(3) .038(2) .008(2) .016(2) .016(2)
C8 .045(3) .038(2) .042(3) .010(2) .021(2) .015(2)
C9 .041(2) .050(3) .040(3) -.001(2) .011(2) .014(2)
C10 .051(3) .032(2) .042(3) -.003(2) .014(2) .014(2)
C11 .049(2) .035(2) .038(2) .004(2) .015(2) .013(2)
C12 .055(3) .029(2) .058(3) .003(2) .014(2) .009(2)
C13 .058(3) .045(3) .069(3) .011(2) .026(2) .018(3)
C14 .065(3) .041(3) .058(3) .014(2) .031(2) .022(2)
C15 .079(3) .032(2) .057(3) .006(2) .033(3) .002(2)
C16 .058(3) .049(3) .044(3) .002(2) .019(2) .015(2)
C17 .089(4) .065(3) .148(5) .029(3) .079(4) .051(3)
C18 .079(3) .067(3) .075(4) .018(2) .027(3) .029(3)
C19 .109(4) .127(5) .104(5) .039(3) .075(4) .054(4)

loop_
_atom_site_label
_atom_site_fract_x
_atom_site_fract_y
_atom_site_fract_z
_atom_site_U_iso_or_equiv
_atom_site_thermal_displace_type
_atom_site_calc_flag
_atom_site_refinement_flags
_atom_site_occupancy
_atom_site_disorder_group
_atom_site_type_symbol
O1 .2446(4) -.3329(3) -.3136(3) .0725(9) Uani d . 1 . O
N1 -.1436(3) .6069(3) .1793(3) .0524(9) Uani d . 1 . N
N2 -.3057(3) .3585(3) -.0108(3) .0503(9) Uani d . 1 . N
N3 .0058(3) .2897(3) .0251(3) .0418(8) Uani d . 1 . N
N4 -.1388(3) .1865(3) -.0751(3) .0417(8) Uani d . 1 . N
N5 -.4024(4) .0917(4) -.1913(4) .0606(10) Uani d . 1 . N
N6 -.3248(4) -.0222(3) -.2422(3) .0564(10) Uani d . 1 . N
C1 .0214(4) .6701(4) .2675(4) .0471(11) Uani d . 1 . C
C2 .0996(5) .8177(4) .3845(4) .0609(12) Uani d . 1 . C
H2 .0429 .8903 .4136 .073 Uiso calc R 1 . H
C3 .2644(5) .8511(5) .4547(4) .0660(13) Uani d . 1 . C
H3 .3198 .9490 .5331 .079 Uiso calc R 1 . H
C4 .3526(5) .7435(5) .4132(4) .0644(13) Uani d . 1 . C
H4 .4643 .7706 .4643 .077 Uiso calc R 1 . H
C5 .2740(4) .5973(4) .2964(4) .0534(11) Uani d . 1 . C
H5 .3311 .5251 .2676 .064 Uiso calc R 1 . H
C6 .1075(4) .5617(4) .2236(4) .0403(10) Uani d . 1 . C
C7 -.0119(4) .4235(4) .1048(4) .0389(10) Uani d . 1 . C
C8 -.1666(4) .4570(4) .0838(4) .0426(10) Uani d . 1 . C
C9 -.2880(4) .2163(4) -.0908(4) .0493(11) Uani d . 1 . C
C10 -.1707(4) .0326(4) -.1744(4) .0462(11) Uani d . 1 . C
C11 -.0529(4) -.0537(4) -.2007(4) .0444(10) Uani d . 1 . C
C12 .1101(4) .0048(4) -.1304(4) .0566(12) Uani d . 1 . C
H12 .1518 .1070 -.0573 .068 Uiso calc R 1 . H
C13 .2153(5) -.0829(4) -.1643(4) .0621(12) Uani d . 1 . C
H13 .3250 -.0399 -.1151 .074 Uiso calc R 1 . H
C14 .1534(5) -.2355(4) -.2728(4) .0543(12) Uani d . 1 . C
C15 -.0082(5) -.2966(4) -.3430(4) .0634(13) Uani d . 1 . C
H15 -.0495 -.3992 -.4151 .076 Uiso calc R 1 . H
C16 -.1107(5) -.2080(4) -.3080(4) .0551(12) Uani d . 1 . C
H16 -.2201 -.2518 -.3569 .066 Uiso calc R 1 . H
C17 .4115(5) -.2754(5) -.2433(6) .091(2) Uani d . 1 . C
H17A .4605 -.3557 -.2825 .136 Uiso calc R 1 . H
H17B .4542 -.2398 -.1388 .136 Uiso calc R 1 . H
H17C .4338 -.1914 -.2606 .136 Uiso calc R 1 . H
C18 -.2738(5) .6873(5) .1877(5) .0790(15) Uani d . 1 . C
H18A -.2421 .7915 .2055 .095 Uiso calc R 1 . H
H18B -.3696 .6349 .0927 .095 Uiso calc R 1 . H
C19 -.3139(6) .6951(6) .3044(5) .103(2) Uani d . 1 . C
H19A -.3986 .7484 .3030 .154 Uiso calc R 1 . H
H19B -.2207 .7493 .3994 .154 Uiso calc R 1 . H
H19C -.3483 .5926 .2864 .154 Uiso calc R 1 . H

loop_
_atom_type_symbol
_atom_type_description
_atom_type_scat_dispersion_real
_atom_type_scat_dispersion_imag
_atom_type_scat_source
C C .0033 .0016 'International Tables Vol C Tables 4.2.6.8 and 6.1.1.4'
H H .0000 .0000 'International Tables Vol C Tables 4.2.6.8 and 6.1.1.4'
N N .0061 .0033 'International Tables Vol C Tables 4.2.6.8 and 6.1.1.4'
O O .0106 .0060 'International Tables Vol C Tables 4.2.6.8 and 6.1.1.4'

loop_
_geom_angle_atom_site_label_1
_geom_angle_atom_site_label_2
_geom_angle_atom_site_label_3
_geom_angle
_geom_angle_publ_flag
C14 O1 C17 118.3(3) yes
C8 N1 C1 108.5(3) yes
C8 N1 C18 125.0(3) yes
C1 N1 C18 126.6(3) yes
C8 N2 C9 111.6(3) yes
C7 N3 N4 111.6(3) yes
N3 N4 C10 129.3(3) yes
N3 N4 C9 125.3(3) yes
C10 N4 C9 105.3(3) yes
C9 N5 N6 105.5(3) yes
C10 N6 N5 110.8(3) yes
C2 C1 N1 128.3(4) yes
C2 C1 C6 121.3(3) no
N1 C1 C6 110.5(3) yes
C3 C2 C1 116.8(4) no
C2 C3 C4 122.7(4) no
C5 C4 C3 120.1(4) no
C4 C5 C6 118.1(3) no
C5 C6 C1 121.0(3) no
C5 C6 C7 133.5(3) yes
C1 C6 C7 105.4(3) yes
N3 C7 C6 129.7(3) yes
N3 C7 C8 123.2(3) yes
C6 C7 C8 107.0(3) yes
N2 C8 N1 125.9(3) yes
N2 C8 C7 125.6(3) yes
N1 C8 C7 108.5(3) yes
N5 C9 N2 127.0(4) yes
N5 C9 N4 110.4(3) yes
N2 C9 N4 122.6(3) yes
N6 C10 N4 108.0(3) yes
N6 C10 C11 125.6(3) yes
N4 C10 C11 126.4(3) yes
C12 C11 C16 117.1(3) no
C12 C11 C10 125.6(3) no
C16 C11 C10 117.3(3) no
C11 C12 C13 122.6(3) no
C14 C13 C12 118.8(4) no
O1 C14 C15 116.3(4) no
O1 C14 C13 124.0(4) no
C15 C14 C13 119.6(4) no
C14 C15 C16 120.8(4) no
C15 C16 C11 121.1(4) no
C19 C18 N1 114.4(4) no

loop_
_geom_bond_atom_site_label_1
_geom_bond_atom_site_label_2
_geom_bond_site_symmetry_2
_geom_bond_distance
_geom_bond_publ_flag
O1 C14 . 1.363(4) yes
O1 C17 . 1.405(4) yes
N1 C8 . 1.357(4) yes
N1 C1 . 1.396(4) yes
N1 C18 . 1.485(4) yes
N2 C8 . 1.311(4) yes
N2 C9 . 1.368(4) yes
N3 C7 . 1.307(4) yes
N3 N4 . 1.368(4) yes
N4 C10 . 1.384(4) yes
N4 C9 . 1.394(4) yes
N5 C9 . 1.311(4) yes
N5 N6 . 1.398(4) yes
N6 C10 . 1.298(4) yes
C1 C2 . 1.392(5) no
C1 C6 . 1.401(4) yes
C2 C3 . 1.373(5) no
C3 C4 . 1.402(5) no
C4 C5 . 1.383(5) no
C5 C6 . 1.386(4) no
C6 C7 . 1.439(4) yes
C7 C8 . 1.442(4) yes
C10 C11 . 1.461(5) yes
C11 C12 . 1.375(5) no
C11 C16 . 1.394(4) no
C12 C13 . 1.392(5) no
C13 C14 . 1.387(5) no
C14 C15 . 1.368(5) no
C15 C16 . 1.380(5) no
C18 C19 . 1.482(5) no

loop_
_cod_related_entry_id
_cod_related_entry_database
_cod_related_entry_code
1 ChemSpider 21105790
